data_7155242
loop_
_publ_author_name
'Ruch, Aaron A.'
'Handa, Sachin'
'Kong, Fanji'
'Nesterov, Vladimir N.'
'Pahls, Dale R.'
'Cundari, Thomas R.'
'Slaughter, LeGrande M'

_publ_section_title
;
 Competing amination and C-H arylation pathways in Pd/xantphos-catalyzed
 transformations of binaphthyl triflates: switchable routes to chiral
 amines and helicene derivatives.
;
_journal_issue 34
_journal_name_full 'Organic &amp; biomolecular chemistry'
_journal_page_first 8123
_journal_page_last 8140
_journal_paper_doi 10.1039/c6ob01102k
_journal_volume 14
_journal_year 2016
_chemical_formula_moiety 'C51 H42 N O P2 Pd, C H3 O3 S, 3(C H2 Cl2)'
_chemical_formula_sum 'C55 H51 Cl6 N O4 P2 Pd S'
_chemical_formula_weight 1203.07
_chemical_name_common '(2-aminobiphenyl)(xantphos)palladium(II) mesylate'
_space_group_IT_number 2
_symmetry_cell_setting triclinic
_symmetry_Int_Tables_number 2
_symmetry_space_group_name_Hall '-P 1'
_symmetry_space_group_name_H-M 'P -1'
_atom_sites_solution_hydrogens geom
_atom_sites_solution_primary direct
_atom_sites_solution_secondary difmap
_audit_creation_method SHELXL-97
_audit_update_record
;
2016-05-13 deposited with the CCDC.
2016-08-10 downloaded from the CCDC.
;
_cell_angle_alpha 82.894(2)
_cell_angle_beta 81.824(2)
_cell_angle_gamma 77.999(2)
_cell_formula_units_Z 2
_cell_length_a 9.6010(12)
_cell_length_b 14.5905(18)
_cell_length_c 20.173(3)
_cell_measurement_reflns_used 9301
_cell_measurement_temperature 200(2)
_cell_measurement_theta_max 26.65
_cell_measurement_theta_min 2.19
_cell_volume 2723.1(6)
_computing_cell_refinement 'APEX2 (Bruker-AXS, 2007)'
_computing_data_collection 'APEX2 (Bruker-AXS, 2007)'
_computing_data_reduction 'APEX2 (Bruker-AXS, 2007)'
_computing_molecular_graphics 'SHELXTL (Sheldrick, 2008)'
_computing_publication_material 'SHELXTL (Sheldrick, 2008)'
_computing_structure_refinement 'SHELXL-97 (Sheldrick, 2008)'
_computing_structure_solution 'SHELXS-97 (Sheldrick, 2008)'
_diffrn_ambient_temperature 200(2)
_diffrn_measured_fraction_theta_full 0.985
_diffrn_measured_fraction_theta_max 0.985
_diffrn_measurement_device_type 'Bruker Apex-II CCD'
_diffrn_measurement_method '\f and \w scans'
_diffrn_radiation_monochromator graphite
_diffrn_radiation_probe x-ray
_diffrn_radiation_type MoK\a
_diffrn_radiation_wavelength 0.71073
_diffrn_reflns_av_R_equivalents 0.0408
_diffrn_reflns_av_sigmaI/netI 0.0574
_diffrn_reflns_limit_h_max 12
_diffrn_reflns_limit_h_min -12
_diffrn_reflns_limit_k_max 18
_diffrn_reflns_limit_k_min -18
_diffrn_reflns_limit_l_max 25
_diffrn_reflns_limit_l_min -25
_diffrn_reflns_number 27009
_diffrn_reflns_theta_full 27.10
_diffrn_reflns_theta_max 27.10
_diffrn_reflns_theta_min 1.02
_diffrn_source 'fine-focus sealed tube'
_exptl_absorpt_coefficient_mu 0.778
_exptl_absorpt_correction_T_max 0.9607
_exptl_absorpt_correction_T_min 0.8064
_exptl_absorpt_correction_type multi-scan
_exptl_absorpt_process_details SADABS
_exptl_crystal_colour colorless
_exptl_crystal_density_diffrn 1.467
_exptl_crystal_density_method 'not measured'
_exptl_crystal_description plate
_exptl_crystal_F_000 1228
_exptl_crystal_recrystallization_method 'slow diff of pentane into dichloromethane soln'
_exptl_crystal_size_max 0.29
_exptl_crystal_size_mid 0.20
_exptl_crystal_size_min 0.05
_refine_diff_density_max 2.168
_refine_diff_density_min -0.974
_refine_diff_density_rms 0.127
_refine_ls_extinction_method none
_refine_ls_goodness_of_fit_ref 1.060
_refine_ls_hydrogen_treatment mixed
_refine_ls_matrix_type full
_refine_ls_number_parameters 689
_refine_ls_number_reflns 11840
_refine_ls_number_restraints 12
_refine_ls_restrained_S_all 1.061
_refine_ls_R_factor_all 0.1022
_refine_ls_R_factor_gt 0.0808
_refine_ls_shift/su_max 0.001
_refine_ls_shift/su_mean 0.000
_refine_ls_structure_factor_coef Fsqd
_refine_ls_weighting_details 'calc w=1/[\s^2^(Fo^2^)+(0.1000P)^2^+16.5000P] where P=(Fo^2^+2Fc^2^)/3'
_refine_ls_weighting_scheme calc
_refine_ls_wR_factor_gt 0.2234
_refine_ls_wR_factor_ref 0.2373
_reflns_number_gt 9219
_reflns_number_total 11840
_reflns_threshold_expression >2sigma(I)
_cod_data_source_file c6ob01102k2.cif
_cod_data_source_block cmplx5_aar079
_cod_depositor_comments 'Adding full bibliography for 7155241--7155243.cif.'
_cod_database_code 7155242

loop_
_symmetry_equiv_pos_as_xyz
'x, y, z'
'-x, -y, -z'

loop_
_atom_site_label
_atom_site_type_symbol
_atom_site_fract_x
_atom_site_fract_y
_atom_site_fract_z
_atom_site_U_iso_or_equiv
_atom_site_adp_type
_atom_site_occupancy
_atom_site_symmetry_multiplicity
_atom_site_calc_flag
_atom_site_refinement_flags
_atom_site_disorder_assembly
_atom_site_disorder_group
Pd1 Pd 0.47856(5) 0.64922(3) 0.72072(2) 0.03124(15) Uani 1 1 d . . .
O1 O 0.5745(5) 0.4152(3) 0.7629(2) 0.0372(10) Uani 1 1 d . . .
N1 N 0.3696(7) 0.7856(4) 0.7477(3) 0.0418(13) Uani 1 1 d . . .
H1 H 0.280(8) 0.782(5) 0.741(4) 0.038(19) Uiso 1 1 d . . .
H2 H 0.374(8) 0.790(5) 0.795(4) 0.05(2) Uiso 1 1 d . . .
C1 C 0.3814(7) 0.6933(5) 0.6362(3) 0.0403(15) Uani 1 1 d . . .
P1 P 0.50742(17) 0.58176(12) 0.83644(8) 0.0334(3) Uani 1 1 d . . .
C2 C 0.3067(7) 0.6304(6) 0.6155(4) 0.0460(17) Uani 1 1 d . . .
H2A H 0.3191 0.5670 0.6351 0.055 Uiso 1 1 calc R . .
P2 P 0.64195(17) 0.54574(12) 0.65923(8) 0.0342(4) Uani 1 1 d . . .
C3 C 0.2153(9) 0.6608(7) 0.5666(4) 0.063(2) Uani 1 1 d . . .
H3A H 0.1634 0.6186 0.5535 0.075 Uiso 1 1 calc R . .
C4 C 0.1994(10) 0.7510(8) 0.5371(4) 0.066(2) Uani 1 1 d . . .
H4A H 0.1383 0.7707 0.5028 0.079 Uiso 1 1 calc R . .
C5 C 0.2705(9) 0.8135(7) 0.5565(4) 0.060(2) Uani 1 1 d . . .
H5A H 0.2584 0.8760 0.5353 0.072 Uiso 1 1 calc R . .
C6 C 0.3616(8) 0.7863(5) 0.6076(3) 0.0467(17) Uani 1 1 d . . .
C7 C 0.4273(8) 0.8548(5) 0.6324(4) 0.0484(17) Uani 1 1 d . . .
C8 C 0.4881(10) 0.9218(6) 0.5889(5) 0.065(2) Uani 1 1 d . . .
H8A H 0.4814 0.9260 0.5420 0.078 Uiso 1 1 calc R . .
C9 C 0.5571(12) 0.9813(7) 0.6130(7) 0.079(3) Uani 1 1 d . . .
H9A H 0.5984 1.0263 0.5827 0.094 Uiso 1 1 calc R . .
C10 C 0.5676(10) 0.9769(7) 0.6800(7) 0.080(3) Uani 1 1 d . . .
H10A H 0.6169 1.0184 0.6958 0.096 Uiso 1 1 calc R . .
C11 C 0.5072(9) 0.9127(6) 0.7253(5) 0.065(2) Uani 1 1 d . . .
H11A H 0.5148 0.9101 0.7719 0.078 Uiso 1 1 calc R . .
C12 C 0.4359(8) 0.8527(5) 0.7021(4) 0.0463(16) Uani 1 1 d . . .
C13 C 0.4735(7) 0.4014(5) 0.8176(3) 0.0370(13) Uani 1 1 d . . .
C14 C 0.4376(7) 0.4729(5) 0.8602(3) 0.0368(13) Uani 1 1 d . . .
C15 C 0.3443(7) 0.4591(5) 0.9178(3) 0.0432(15) Uani 1 1 d . . .
H15A H 0.3191 0.5051 0.9491 0.052 Uiso 1 1 calc R . .
C16 C 0.2872(9) 0.3770(6) 0.9297(4) 0.0540(19) Uani 1 1 d . . .
H16A H 0.2232 0.3673 0.9692 0.065 Uiso 1 1 calc R . .
C17 C 0.3228(8) 0.3103(6) 0.8846(4) 0.0522(18) Uani 1 1 d . . .
H17A H 0.2806 0.2559 0.8930 0.063 Uiso 1 1 calc R . .
C18 C 0.4186(7) 0.3199(5) 0.8273(4) 0.0441(15) Uani 1 1 d . . .
C19 C 0.4688(8) 0.2494(5) 0.7754(4) 0.0497(18) Uani 1 1 d . . .
C20 C 0.4928(7) 0.3042(5) 0.7073(4) 0.0461(16) Uani 1 1 d . . .
C21 C 0.4657(8) 0.2804(6) 0.6460(4) 0.0535(19) Uani 1 1 d . . .
H21A H 0.4265 0.2261 0.6451 0.064 Uiso 1 1 calc R . .
C22 C 0.4954(9) 0.3350(7) 0.5869(4) 0.060(2) Uani 1 1 d . . .
H22A H 0.4759 0.3174 0.5459 0.072 Uiso 1 1 calc R . .
C23 C 0.5524(7) 0.4139(5) 0.5859(4) 0.0445(16) Uani 1 1 d . . .
H23A H 0.5726 0.4502 0.5445 0.053 Uiso 1 1 calc R . .
C24 C 0.5807(7) 0.4409(5) 0.6461(3) 0.0391(14) Uani 1 1 d . . .
C25 C 0.5476(7) 0.3849(5) 0.7047(3) 0.0382(14) Uani 1 1 d . . .
C26 C 0.6175(9) 0.1900(6) 0.7930(6) 0.067(2) Uani 1 1 d . . .
H26A H 0.6837 0.2323 0.7945 0.100 Uiso 1 1 calc R . .
H26B H 0.6572 0.1466 0.7586 0.100 Uiso 1 1 calc R . .
H26C H 0.6043 0.1539 0.8370 0.100 Uiso 1 1 calc R . .
C27 C 0.3657(9) 0.1832(6) 0.7772(5) 0.064(2) Uani 1 1 d . . .
H27A H 0.2723 0.2194 0.7665 0.096 Uiso 1 1 calc R . .
H27B H 0.3546 0.1496 0.8222 0.096 Uiso 1 1 calc R . .
H27C H 0.4035 0.1377 0.7440 0.096 Uiso 1 1 calc R . .
C28 C 0.6815(7) 0.5572(5) 0.8671(3) 0.0395(14) Uani 1 1 d . . .
C29 C 0.7419(8) 0.4693(6) 0.8955(4) 0.0523(18) Uani 1 1 d . . .
H29A H 0.6931 0.4181 0.8995 0.063 Uiso 1 1 calc R . .
C30 C 0.8756(9) 0.4572(8) 0.9182(5) 0.070(3) Uani 1 1 d . . .
H30A H 0.9187 0.3971 0.9375 0.084 Uiso 1 1 calc R . .
C31 C 0.9464(9) 0.5319(9) 0.9128(5) 0.075(3) Uani 1 1 d . . .
H31A H 1.0370 0.5234 0.9289 0.090 Uiso 1 1 calc R . .
C32 C 0.8842(9) 0.6189(8) 0.8840(4) 0.067(2) Uani 1 1 d . . .
H32A H 0.9316 0.6707 0.8808 0.080 Uiso 1 1 calc R . .
C33 C 0.7561(8) 0.6306(6) 0.8604(4) 0.0516(18) Uani 1 1 d . . .
H33A H 0.7164 0.6900 0.8389 0.062 Uiso 1 1 calc R . .
C34 C 0.3937(7) 0.6582(5) 0.8958(3) 0.0392(14) Uani 1 1 d . . .
C35 C 0.2506(8) 0.6940(5) 0.8839(4) 0.0472(16) Uani 1 1 d . . .
H35A H 0.2168 0.6784 0.8455 0.057 Uiso 1 1 calc R . .
C36 C 0.1592(10) 0.7511(6) 0.9272(4) 0.062(2) Uani 1 1 d . . .
H36A H 0.0622 0.7737 0.9194 0.075 Uiso 1 1 calc R . .
C37 C 0.2096(11) 0.7757(7) 0.9827(4) 0.070(3) Uani 1 1 d . . .
H37A H 0.1475 0.8163 1.0124 0.084 Uiso 1 1 calc R . .
C38 C 0.3488(11) 0.7414(6) 0.9946(4) 0.065(2) Uani 1 1 d . . .
H38A H 0.3820 0.7581 1.0327 0.078 Uiso 1 1 calc R . .
C39 C 0.4420(9) 0.6830(6) 0.9520(3) 0.0498(17) Uani 1 1 d . . .
H39A H 0.5382 0.6597 0.9609 0.060 Uiso 1 1 calc R . .
C40 C 0.8116(7) 0.5031(5) 0.6927(3) 0.0384(14) Uani 1 1 d . . .
C41 C 0.8823(8) 0.5702(5) 0.7104(4) 0.0469(16) Uani 1 1 d . . .
H41A H 0.8371 0.6348 0.7080 0.056 Uiso 1 1 calc R . .
C42 C 1.0161(9) 0.5431(7) 0.7309(4) 0.058(2) Uani 1 1 d . . .
H42A H 1.0611 0.5891 0.7440 0.070 Uiso 1 1 calc R . .
C43 C 1.0871(9) 0.4498(7) 0.7331(4) 0.064(2) Uani 1 1 d . . .
H43A H 1.1806 0.4319 0.7467 0.076 Uiso 1 1 calc R . .
C44 C 1.0201(9) 0.3852(7) 0.7156(4) 0.060(2) Uani 1 1 d . . .
H44A H 1.0682 0.3213 0.7168 0.072 Uiso 1 1 calc R . .
C45 C 0.8828(8) 0.4093(6) 0.6959(4) 0.0495(17) Uani 1 1 d . . .
H45A H 0.8378 0.3620 0.6848 0.059 Uiso 1 1 calc R . .
C46 C 0.7122(7) 0.5983(5) 0.5779(3) 0.0380(14) Uani 1 1 d . . .
C47 C 0.7915(8) 0.5419(5) 0.5286(4) 0.0481(17) Uani 1 1 d . . .
H47A H 0.7989 0.4756 0.5349 0.058 Uiso 1 1 calc R . .
C48 C 0.8590(9) 0.5833(6) 0.4704(4) 0.056(2) Uani 1 1 d . . .
H48A H 0.9108 0.5453 0.4366 0.067 Uiso 1 1 calc R . .
C49 C 0.8508(8) 0.6782(6) 0.4619(4) 0.055(2) Uani 1 1 d . . .
H49A H 0.8966 0.7062 0.4219 0.066 Uiso 1 1 calc R . .
C50 C 0.7767(9) 0.7343(6) 0.5107(4) 0.0556(19) Uani 1 1 d . . .
H50A H 0.7739 0.8003 0.5051 0.067 Uiso 1 1 calc R . .
C51 C 0.7067(7) 0.6937(5) 0.5681(4) 0.0442(16) Uani 1 1 d . . .
H51A H 0.6538 0.7326 0.6012 0.053 Uiso 1 1 calc R . .
S1S S -0.0483(3) 0.8499(2) 0.74601(12) 0.0774(7) Uani 1 1 d . . .
C1S C -0.0821(13) 0.8402(10) 0.6671(6) 0.099(4) Uani 1 1 d . A .
H1SA H 0.0033 0.8043 0.6426 0.148 Uiso 1 1 calc R . .
H1SB H -0.1067 0.9031 0.6434 0.148 Uiso 1 1 calc R . .
H1SC H -0.1624 0.8075 0.6697 0.148 Uiso 1 1 calc R . .
Cl1A Cl -0.4847(8) 0.9514(6) 0.9141(3) 0.218(3) Uani 1 1 d D . .
Cl2A Cl -0.2251(8) 0.8763(7) 0.9794(3) 0.270(5) Uani 1 1 d D . .
C1A C -0.3022(14) 0.9440(18) 0.9131(10) 0.139(10) Uani 0.509(7) 1 d PD A 1
H1AA H -0.2530 0.9184 0.8709 0.167 Uiso 0.509(7) 1 calc PR A 1
H1AB H -0.2840 1.0086 0.9120 0.167 Uiso 0.509(7) 1 calc PR A 1
C1C C -0.384(2) 0.8557(12) 0.9563(14) 0.139(10) Uani 0.491(7) 1 d PD A 2
H1CA H -0.3590 0.8032 0.9273 0.167 Uiso 0.491(7) 1 calc PR A 2
H1CB H -0.4432 0.8351 0.9974 0.167 Uiso 0.491(7) 1 calc PR A 2
Cl1B Cl 1.0205(10) 0.8188(8) 0.1578(6) 0.097(3) Uani 0.509(7) 1 d PD A 1
Cl2B Cl 0.877(3) 0.9881(13) 0.1003(11) 0.283(12) Uani 0.509(7) 1 d PD A 1
C1B C 0.955(5) 0.9367(12) 0.1725(16) 0.183(12) Uani 0.509(7) 1 d PD A 1
H1BA H 0.8823 0.9415 0.2128 0.219 Uiso 0.509(7) 1 calc PR A 1
H1BB H 1.0334 0.9677 0.1793 0.219 Uiso 0.509(7) 1 calc PR A 1
O2 O -0.1301(13) 0.9355(11) 0.7675(7) 0.171(6) Uani 1 1 d . A 1
O3 O 0.0887(16) 0.8887(15) 0.7302(8) 0.135(6) Uani 0.654(13) 1 d P . 1
O4 O -0.1817(16) 0.8036(13) 0.7735(9) 0.098(4) Uani 0.509(7) 1 d P A 1
O4A O 0.0636(16) 0.7733(13) 0.7627(9) 0.098(4) Uani 0.491(7) 1 d P . 2
Cl1D Cl 0.8269(8) 0.9090(6) 0.3525(5) 0.122(3) Uani 0.509(7) 1 d PD A 1
Cl2D Cl 1.1290(10) 0.8436(9) 0.3678(5) 0.127(4) Uani 0.509(7) 1 d PD A 1
C1D C 0.9809(19) 0.9361(17) 0.375(3) 0.183(12) Uani 0.509(7) 1 d PD A 1
H1DA H 0.9619 0.9519 0.4225 0.219 Uiso 0.509(7) 1 calc PR A 1
H1DB H 1.0038 0.9923 0.3465 0.219 Uiso 0.509(7) 1 calc PR A 1
Cl2E Cl 0.7835(14) 1.0174(7) 0.1446(11) 0.218(9) Uani 0.491(7) 1 d PD A 2
Cl1E Cl 1.0153(18) 0.8693(12) 0.1419(8) 0.157(6) Uani 0.491(7) 1 d PD A 2
C1E C 0.966(2) 0.9888(14) 0.115(2) 0.183(12) Uani 0.491(7) 1 d PD A 2
H1EA H 0.9818 0.9997 0.0653 0.219 Uiso 0.491(7) 1 calc PR A 2
H1EB H 1.0219 1.0267 0.1343 0.219 Uiso 0.491(7) 1 calc PR A 2
Cl1F Cl 1.038(3) 0.8583(12) 0.3389(11) 0.276(13) Uani 0.491(7) 1 d PD A 2
Cl2F Cl 0.9483(16) 0.9514(7) 0.4562(7) 0.186(6) Uani 0.491(7) 1 d PD A 2
C1F C 0.891(3) 0.930(3) 0.3814(13) 0.183(12) Uani 0.491(7) 1 d PD A 2
H1FA H 0.8090 0.8972 0.3917 0.219 Uiso 0.491(7) 1 calc PR A 2
H1FB H 0.8621 0.9896 0.3535 0.219 Uiso 0.491(7) 1 calc PR A 2
O3A O -0.065(3) 0.783(3) 0.7979(15) 0.135(6) Uani 0.346(13) 1 d P A 3

loop_
_atom_site_aniso_label
_atom_site_aniso_U_11
_atom_site_aniso_U_22
_atom_site_aniso_U_33
_atom_site_aniso_U_23
_atom_site_aniso_U_13
_atom_site_aniso_U_12
Pd1 0.0324(2) 0.0358(3) 0.0247(2) -0.00698(17) -0.00175(16) -0.00347(18)
O1 0.036(2) 0.041(2) 0.036(2) -0.0092(19) 0.0015(18) -0.0104(19)
N1 0.045(3) 0.043(3) 0.031(3) -0.007(2) -0.004(2) 0.007(3)
C1 0.036(3) 0.054(4) 0.029(3) -0.008(3) -0.002(2) -0.003(3)
P1 0.0342(8) 0.0396(8) 0.0261(7) -0.0050(6) -0.0017(6) -0.0067(7)
C2 0.035(3) 0.064(5) 0.040(4) -0.024(3) -0.001(3) -0.004(3)
P2 0.0333(8) 0.0396(9) 0.0294(8) -0.0093(6) 0.0006(6) -0.0057(7)
C3 0.045(4) 0.092(7) 0.056(5) -0.039(5) -0.010(4) -0.001(4)
C4 0.062(5) 0.096(7) 0.038(4) -0.017(4) -0.023(4) 0.005(5)
C5 0.058(5) 0.072(6) 0.040(4) 0.004(4) -0.006(4) 0.004(4)
C6 0.043(4) 0.057(4) 0.033(3) -0.002(3) -0.002(3) 0.002(3)
C7 0.045(4) 0.046(4) 0.048(4) 0.003(3) -0.005(3) 0.000(3)
C8 0.069(6) 0.057(5) 0.062(5) 0.010(4) 0.000(4) -0.014(4)
C9 0.075(7) 0.056(6) 0.102(9) -0.005(5) 0.002(6) -0.016(5)
C10 0.058(5) 0.047(5) 0.138(11) -0.029(6) -0.005(6) -0.010(4)
C11 0.054(5) 0.057(5) 0.084(6) -0.025(5) -0.011(4) 0.003(4)
C12 0.038(4) 0.035(3) 0.062(5) -0.010(3) -0.004(3) 0.002(3)
C13 0.033(3) 0.038(3) 0.039(3) -0.001(3) -0.004(3) -0.006(3)
C14 0.032(3) 0.044(4) 0.033(3) -0.001(3) -0.004(2) -0.007(3)
C15 0.043(4) 0.048(4) 0.037(3) -0.001(3) -0.002(3) -0.008(3)
C16 0.051(4) 0.060(5) 0.045(4) 0.006(3) 0.009(3) -0.014(4)
C17 0.050(4) 0.049(4) 0.056(5) 0.008(3) -0.002(3) -0.018(3)
C18 0.039(4) 0.042(4) 0.049(4) 0.000(3) -0.005(3) -0.006(3)
C19 0.040(4) 0.035(3) 0.075(5) -0.012(3) -0.002(3) -0.008(3)
C20 0.033(3) 0.044(4) 0.063(5) -0.019(3) -0.002(3) -0.005(3)
C21 0.046(4) 0.053(4) 0.068(5) -0.027(4) -0.003(4) -0.015(3)
C22 0.051(4) 0.079(6) 0.056(5) -0.039(4) -0.005(4) -0.010(4)
C23 0.042(4) 0.055(4) 0.038(4) -0.017(3) 0.000(3) -0.007(3)
C24 0.035(3) 0.043(3) 0.041(3) -0.014(3) -0.002(3) -0.005(3)
C25 0.034(3) 0.040(3) 0.041(3) -0.010(3) -0.001(3) -0.007(3)
C26 0.049(5) 0.047(5) 0.101(7) -0.012(5) -0.011(5) 0.001(4)
C27 0.056(5) 0.044(4) 0.094(7) -0.013(4) 0.000(5) -0.019(4)
C28 0.032(3) 0.058(4) 0.030(3) -0.006(3) -0.004(2) -0.010(3)
C29 0.039(4) 0.066(5) 0.048(4) -0.001(4) -0.004(3) -0.003(3)
C30 0.048(5) 0.098(7) 0.055(5) 0.004(5) -0.012(4) 0.002(5)
C31 0.033(4) 0.137(10) 0.055(5) -0.019(6) -0.006(4) -0.011(5)
C32 0.048(5) 0.109(8) 0.052(5) -0.017(5) -0.002(4) -0.034(5)
C33 0.047(4) 0.072(5) 0.040(4) -0.006(3) -0.006(3) -0.019(4)
C34 0.045(4) 0.044(4) 0.029(3) -0.006(3) 0.000(3) -0.010(3)
C35 0.043(4) 0.053(4) 0.043(4) -0.011(3) 0.001(3) -0.005(3)
C36 0.058(5) 0.062(5) 0.058(5) -0.008(4) 0.007(4) 0.003(4)
C37 0.086(7) 0.062(5) 0.051(5) -0.021(4) 0.013(5) 0.005(5)
C38 0.094(7) 0.063(5) 0.035(4) -0.017(4) -0.004(4) -0.006(5)
C39 0.064(5) 0.054(4) 0.031(3) -0.007(3) -0.005(3) -0.009(4)
C40 0.035(3) 0.049(4) 0.031(3) -0.009(3) 0.003(2) -0.009(3)
C41 0.044(4) 0.050(4) 0.050(4) -0.012(3) -0.005(3) -0.015(3)
C42 0.047(4) 0.080(6) 0.055(5) -0.014(4) -0.005(4) -0.024(4)
C43 0.041(4) 0.091(7) 0.057(5) -0.003(5) -0.008(4) -0.007(4)
C44 0.048(4) 0.063(5) 0.063(5) 0.000(4) -0.010(4) 0.003(4)
C45 0.038(4) 0.051(4) 0.055(4) -0.005(3) 0.002(3) -0.004(3)
C46 0.033(3) 0.046(4) 0.033(3) -0.010(3) 0.001(2) -0.002(3)
C47 0.053(4) 0.050(4) 0.037(4) -0.014(3) 0.006(3) -0.002(3)
C48 0.054(5) 0.075(6) 0.036(4) -0.018(4) 0.013(3) -0.009(4)
C49 0.047(4) 0.073(5) 0.046(4) -0.003(4) 0.009(3) -0.023(4)
C50 0.056(5) 0.059(5) 0.052(4) -0.003(4) 0.004(4) -0.020(4)
C51 0.041(4) 0.049(4) 0.042(4) -0.013(3) 0.003(3) -0.009(3)
S1S 0.098(2) 0.0741(16) 0.0503(13) 0.0047(11) 0.0039(12) -0.0102(14)
C1S 0.082(8) 0.132(11) 0.082(8) -0.050(7) -0.023(6) 0.010(7)
Cl1A 0.198(6) 0.306(9) 0.138(5) -0.047(5) 0.038(4) -0.048(6)
Cl2A 0.211(7) 0.321(10) 0.163(6) 0.047(6) 0.073(5) 0.105(7)
C1A 0.133(18) 0.085(13) 0.18(2) 0.004(14) 0.073(17) -0.040(12)
C1C 0.133(18) 0.085(13) 0.18(2) 0.004(14) 0.073(17) -0.040(12)
Cl1B 0.071(4) 0.127(7) 0.091(5) -0.009(5) 0.003(3) -0.031(5)
Cl2B 0.33(3) 0.183(15) 0.28(2) 0.105(16) -0.03(2) -0.006(16)
C1B 0.24(3) 0.101(13) 0.25(3) -0.040(14) -0.07(3) -0.067(18)
O2 0.143(10) 0.218(14) 0.166(11) -0.130(11) -0.011(8) -0.008(9)
O3 0.096(9) 0.221(18) 0.104(10) -0.024(10) -0.031(7) -0.052(10)
O4 0.060(6) 0.123(10) 0.100(8) 0.019(7) -0.005(6) -0.015(6)
O4A 0.060(6) 0.123(10) 0.100(8) 0.019(7) -0.005(6) -0.015(6)
Cl1D 0.087(4) 0.120(6) 0.145(7) 0.035(5) -0.020(4) -0.013(4)
Cl2D 0.097(5) 0.154(8) 0.113(6) 0.049(6) -0.002(4) -0.032(5)
C1D 0.24(3) 0.101(13) 0.25(3) -0.040(14) -0.07(3) -0.067(18)
Cl2E 0.173(11) 0.080(6) 0.39(2) -0.055(9) 0.087(13) -0.051(6)
Cl1E 0.150(10) 0.190(16) 0.117(10) -0.051(10) 0.002(7) 0.007(11)
C1E 0.24(3) 0.101(13) 0.25(3) -0.040(14) -0.07(3) -0.067(18)
Cl1F 0.40(3) 0.173(14) 0.24(2) -0.118(14) 0.18(2) -0.116(17)
Cl2F 0.273(15) 0.084(5) 0.170(10) 0.022(6) -0.022(10) 0.018(7)
C1F 0.24(3) 0.101(13) 0.25(3) -0.040(14) -0.07(3) -0.067(18)
O3A 0.096(9) 0.221(18) 0.104(10) -0.024(10) -0.031(7) -0.052(10)

loop_
_atom_type_symbol
_atom_type_description
_atom_type_scat_dispersion_real
_atom_type_scat_dispersion_imag
_atom_type_scat_source
C C 0.0033 0.0016 'International Tables Vol C Tables 4.2.6.8 and 6.1.1.4'
H H 0.0000 0.0000 'International Tables Vol C Tables 4.2.6.8 and 6.1.1.4'
N N 0.0061 0.0033 'International Tables Vol C Tables 4.2.6.8 and 6.1.1.4'
O O 0.0106 0.0060 'International Tables Vol C Tables 4.2.6.8 and 6.1.1.4'
P P 0.1023 0.0942 'International Tables Vol C Tables 4.2.6.8 and 6.1.1.4'
S S 0.1246 0.1234 'International Tables Vol C Tables 4.2.6.8 and 6.1.1.4'
Pd Pd -0.9988 1.0072 'International Tables Vol C Tables 4.2.6.8 and 6.1.1.4'
Cl Cl 0.1484 0.1585 'International Tables Vol C Tables 4.2.6.8 and 6.1.1.4'

loop_
_geom_angle_atom_site_label_1
_geom_angle_atom_site_label_2
_geom_angle_atom_site_label_3
_geom_angle
_geom_angle_site_symmetry_1
_geom_angle_site_symmetry_3
C1 Pd1 N1 82.0(3) . .
C1 Pd1 P2 87.66(19) . .
N1 Pd1 P2 155.40(18) . .
C1 Pd1 P1 158.5(2) . .
N1 Pd1 P1 95.11(16) . .
P2 Pd1 P1 102.36(6) . .
C25 O1 C13 113.6(5) . .
C12 N1 Pd1 106.1(4) . .
C12 N1 H1 116(5) . .
Pd1 N1 H1 99(5) . .
C12 N1 H2 114(5) . .
Pd1 N1 H2 110(5) . .
H1 N1 H2 110(6) . .
C6 C1 C2 119.6(7) . .
C6 C1 Pd1 122.8(5) . .
C2 C1 Pd1 116.2(5) . .
C28 P1 C34 103.9(3) . .
C28 P1 C14 104.7(3) . .
C34 P1 C14 100.7(3) . .
C28 P1 Pd1 121.1(2) . .
C34 P1 Pd1 110.2(2) . .
C14 P1 Pd1 113.9(2) . .
C3 C2 C1 120.0(8) . .
C3 C2 H2A 120.0 . .
C1 C2 H2A 120.0 . .
C24 P2 C40 105.1(3) . .
C24 P2 C46 108.5(3) . .
C40 P2 C46 97.6(3) . .
C24 P2 Pd1 114.8(2) . .
C40 P2 Pd1 115.4(2) . .
C46 P2 Pd1 113.8(2) . .
C4 C3 C2 120.4(8) . .
C4 C3 H3A 119.8 . .
C2 C3 H3A 119.8 . .
C3 C4 C5 120.6(8) . .
C3 C4 H4A 119.7 . .
C5 C4 H4A 119.7 . .
C4 C5 C6 120.9(8) . .
C4 C5 H5A 119.5 . .
C6 C5 H5A 119.5 . .
C1 C6 C5 118.4(8) . .
C1 C6 C7 120.6(6) . .
C5 C6 C7 121.0(7) . .
C8 C7 C12 117.9(8) . .
C8 C7 C6 121.7(8) . .
C12 C7 C6 120.4(7) . .
C9 C8 C7 120.6(10) . .
C9 C8 H8A 119.7 . .
C7 C8 H8A 119.7 . .
C10 C9 C8 120.9(10) . .
C10 C9 H9A 119.6 . .
C8 C9 H9A 119.6 . .
C9 C10 C11 120.7(10) . .
C9 C10 H10A 119.6 . .
C11 C10 H10A 119.6 . .
C12 C11 C10 119.4(10) . .
C12 C11 H11A 120.3 . .
C10 C11 H11A 120.3 . .
C11 C12 C7 120.5(8) . .
C11 C12 N1 121.2(8) . .
C7 C12 N1 118.3(7) . .
C18 C13 O1 119.8(6) . .
C18 C13 C14 124.8(6) . .
O1 C13 C14 115.3(6) . .
C15 C14 C13 117.2(6) . .
C15 C14 P1 123.2(5) . .
C13 C14 P1 119.6(5) . .
C14 C15 C16 119.6(7) . .
C14 C15 H15A 120.2 . .
C16 C15 H15A 120.2 . .
C17 C16 C15 120.5(7) . .
C17 C16 H16A 119.7 . .
C15 C16 H16A 119.7 . .
C16 C17 C18 121.8(7) . .
C16 C17 H17A 119.1 . .
C18 C17 H17A 119.1 . .
C13 C18 C17 116.0(7) . .
C13 C18 C19 117.9(6) . .
C17 C18 C19 126.2(7) . .
C27 C19 C20 113.1(7) . .
C27 C19 C18 112.1(7) . .
C20 C19 C18 107.7(6) . .
C27 C19 C26 108.6(7) . .
C20 C19 C26 108.2(7) . .
C18 C19 C26 106.9(7) . .
C25 C20 C21 116.1(7) . .
C25 C20 C19 117.7(7) . .
C21 C20 C19 126.1(7) . .
C22 C21 C20 120.7(7) . .
C22 C21 H21A 119.6 . .
C20 C21 H21A 119.6 . .
C23 C22 C21 121.7(7) . .
C23 C22 H22A 119.2 . .
C21 C22 H22A 119.2 . .
C22 C23 C24 119.7(7) . .
C22 C23 H23A 120.1 . .
C24 C23 H23A 120.1 . .
C25 C24 C23 116.9(6) . .
C25 C24 P2 114.5(5) . .
C23 C24 P2 128.3(6) . .
C20 C25 O1 120.3(6) . .
C20 C25 C24 124.8(6) . .
O1 C25 C24 114.9(6) . .
C19 C26 H26A 109.5 . .
C19 C26 H26B 109.5 . .
H26A C26 H26B 109.5 . .
C19 C26 H26C 109.5 . .
H26A C26 H26C 109.5 . .
H26B C26 H26C 109.5 . .
C19 C27 H27A 109.5 . .
C19 C27 H27B 109.5 . .
H27A C27 H27B 109.5 . .
C19 C27 H27C 109.5 . .
H27A C27 H27C 109.5 . .
H27B C27 H27C 109.5 . .
C29 C28 C33 119.7(7) . .
C29 C28 P1 122.7(6) . .
C33 C28 P1 117.6(6) . .
C28 C29 C30 118.7(8) . .
C28 C29 H29A 120.6 . .
C30 C29 H29A 120.6 . .
C31 C30 C29 120.7(9) . .
C31 C30 H30A 119.7 . .
C29 C30 H30A 119.7 . .
C32 C31 C30 119.5(8) . .
C32 C31 H31A 120.2 . .
C30 C31 H31A 120.2 . .
C33 C32 C31 120.1(9) . .
C33 C32 H32A 119.9 . .
C31 C32 H32A 119.9 . .
C32 C33 C28 121.2(8) . .
C32 C33 H33A 119.4 . .
C28 C33 H33A 119.4 . .
C39 C34 C35 118.8(6) . .
C39 C34 P1 123.1(6) . .
C35 C34 P1 118.1(5) . .
C36 C35 C34 120.7(7) . .
C36 C35 H35A 119.6 . .
C34 C35 H35A 119.6 . .
C35 C36 C37 119.7(8) . .
C35 C36 H36A 120.2 . .
C37 C36 H36A 120.2 . .
C38 C37 C36 120.0(8) . .
C38 C37 H37A 120.0 . .
C36 C37 H37A 120.0 . .
C37 C38 C39 121.2(8) . .
C37 C38 H38A 119.4 . .
C39 C38 H38A 119.4 . .
C38 C39 C34 119.6(8) . .
C38 C39 H39A 120.2 . .
C34 C39 H39A 120.2 . .
C45 C40 C41 117.9(7) . .
C45 C40 P2 124.1(6) . .
C41 C40 P2 117.7(5) . .
C42 C41 C40 120.4(7) . .
C42 C41 H41A 119.8 . .
C40 C41 H41A 119.8 . .
C41 C42 C43 121.4(8) . .
C41 C42 H42A 119.3 . .
C43 C42 H42A 119.3 . .
C44 C43 C42 118.4(8) . .
C44 C43 H43A 120.8 . .
C42 C43 H43A 120.8 . .
C43 C44 C45 122.2(8) . .
C43 C44 H44A 118.9 . .
C45 C44 H44A 118.9 . .
C44 C45 C40 119.7(8) . .
C44 C45 H45A 120.2 . .
C40 C45 H45A 120.2 . .
C51 C46 C47 118.6(6) . .
C51 C46 P2 119.6(5) . .
C47 C46 P2 121.1(5) . .
C48 C47 C46 120.0(7) . .
C48 C47 H47A 120.0 . .
C46 C47 H47A 120.0 . .
C49 C48 C47 120.0(7) . .
C49 C48 H48A 120.0 . .
C47 C48 H48A 120.0 . .
C48 C49 C50 120.7(7) . .
C48 C49 H49A 119.7 . .
C50 C49 H49A 119.7 . .
C49 C50 C51 119.5(8) . .
C49 C50 H50A 120.3 . .
C51 C50 H50A 120.3 . .
C46 C51 C50 121.2(7) . .
C46 C51 H51A 119.4 . .
C50 C51 H51A 119.4 . .
O3A S1S O2 106.2(16) . .
O3A S1S O4A 56.9(15) . 1
O2 S1S O4A 143.3(10) . 1
O3A S1S O4A 56.9(15) . .
O2 S1S O4A 143.3(10) . .
O4A S1S O4A 0.0(18) 1 .
O3A S1S O3 121.3(14) . .
O2 S1S O3 93.2(10) . .
O4A S1S O3 74.5(10) 1 .
O4A S1S O3 74.5(10) . .
O3A S1S O3 121.3(14) . 1
O2 S1S O3 93.2(10) . 1
O4A S1S O3 74.5(10) 1 1
O4A S1S O3 74.5(10) . 1
O3 S1S O3 0.0(19) . 1
O3A S1S O4 49.9(12) . .
O2 S1S O4 87.7(9) . .
O4A S1S O4 99.5(9) 1 .
O4A S1S O4 99.5(9) . .
O3 S1S O4 170.8(9) . .
O3 S1S O4 170.8(9) 1 .
O3A S1S C1S 122.8(14) . .
O2 S1S C1S 108.7(7) . .
O4A S1S C1S 107.5(9) 1 .
O4A S1S C1S 107.5(9) . .
O3 S1S C1S 100.4(8) . .
O3 S1S C1S 100.4(8) 1 .
O4 S1S C1S 87.9(8) . .
S1S C1S H1SA 109.5 . .
S1S C1S H1SB 109.5 . .
H1SA C1S H1SB 109.5 . .
S1S C1S H1SC 109.5 . .
H1SA C1S H1SC 109.5 . .
H1SB C1S H1SC 109.5 . .
C1C Cl1A C1A 59.8(9) . .
C1A Cl2A C1C 59.7(9) . .
Cl2A C1A Cl1A 116.2(9) . .
Cl2A C1A H1AA 108.2 . .
Cl1A C1A H1AA 108.2 . .
Cl2A C1A H1AB 108.2 . .
Cl1A C1A H1AB 108.2 . .
H1AA C1A H1AB 107.4 . .
Cl1A C1C Cl2A 114.9(9) . .
Cl1A C1C H1CA 108.5 . .
Cl2A C1C H1CA 108.5 . .
Cl1A C1C H1CB 108.5 . .
Cl2A C1C H1CB 108.5 . .
H1CA C1C H1CB 107.5 . .
Cl2B C1B Cl1B 104.7(12) . .
Cl2B C1B H1BA 110.8 . .
Cl1B C1B H1BA 110.8 . .
Cl2B C1B H1BB 110.8 . .
Cl1B C1B H1BB 110.8 . .
H1BA C1B H1BB 108.9 . .
O3 O3 S1S 0(10) 1 .
O4A O4A S1S 0(10) 1 .
Cl1D C1D Cl2D 112.8(9) . .
Cl1D C1D H1DA 109.0 . .
Cl2D C1D H1DA 109.0 . .
Cl1D C1D H1DB 109.0 . .
Cl2D C1D H1DB 109.0 . .
H1DA C1D H1DB 107.8 . .
Cl1E C1E Cl2E 104.1(12) . .
Cl1E C1E H1EA 110.9 . .
Cl2E C1E H1EA 110.9 . .
Cl1E C1E H1EB 110.9 . .
Cl2E C1E H1EB 110.9 . .
H1EA C1E H1EB 108.9 . .
Cl1F C1F Cl2F 106.4(13) . .
Cl1F C1F H1FA 110.5 . .
Cl2F C1F H1FA 110.5 . .
Cl1F C1F H1FB 110.5 . .
Cl2F C1F H1FB 110.5 . .
H1FA C1F H1FB 108.6 . .

loop_
_geom_bond_atom_site_label_1
_geom_bond_atom_site_label_2
_geom_bond_distance
_geom_bond_site_symmetry_2
Pd1 C1 2.031(7) .
Pd1 N1 2.142(6) .
Pd1 P2 2.2812(16) .
Pd1 P1 2.4489(16) .
O1 C25 1.379(8) .
O1 C13 1.387(8) .
N1 C12 1.442(10) .
N1 H1 0.90(8) .
N1 H2 0.96(8) .
C1 C6 1.394(10) .
C1 C2 1.408(10) .
P1 C28 1.815(7) .
P1 C34 1.822(7) .
P1 C14 1.834(7) .
C2 C3 1.384(11) .
C2 H2A 0.9500 .
P2 C24 1.810(7) .
P2 C40 1.812(7) .
P2 C46 1.822(7) .
C3 C4 1.362(14) .
C3 H3A 0.9500 .
C4 C5 1.369(14) .
C4 H4A 0.9500 .
C5 C6 1.411(11) .
C5 H5A 0.9500 .
C6 C7 1.458(11) .
C7 C8 1.395(11) .
C7 C12 1.416(11) .
C8 C9 1.366(15) .
C8 H8A 0.9500 .
C9 C10 1.362(16) .
C9 H9A 0.9500 .
C10 C11 1.382(15) .
C10 H10A 0.9500 .
C11 C12 1.376(12) .
C11 H11A 0.9500 .
C13 C18 1.380(10) .
C13 C14 1.391(9) .
C14 C15 1.384(9) .
C15 C16 1.400(11) .
C15 H15A 0.9500 .
C16 C17 1.371(12) .
C16 H16A 0.9500 .
C17 C18 1.383(10) .
C17 H17A 0.9500 .
C18 C19 1.518(10) .
C19 C27 1.514(10) .
C19 C20 1.514(11) .
C19 C26 1.572(11) .
C20 C25 1.378(10) .
C20 C21 1.397(11) .
C21 C22 1.378(13) .
C21 H21A 0.9500 .
C22 C23 1.370(11) .
C22 H22A 0.9500 .
C23 C24 1.401(9) .
C23 H23A 0.9500 .
C24 C25 1.388(10) .
C26 H26A 0.9800 .
C26 H26B 0.9800 .
C26 H26C 0.9800 .
C27 H27A 0.9800 .
C27 H27B 0.9800 .
C27 H27C 0.9800 .
C28 C29 1.384(11) .
C28 C33 1.390(10) .
C29 C30 1.393(11) .
C29 H29A 0.9500 .
C30 C31 1.386(15) .
C30 H30A 0.9500 .
C31 C32 1.381(15) .
C31 H31A 0.9500 .
C32 C33 1.352(11) .
C32 H32A 0.9500 .
C33 H33A 0.9500 .
C34 C39 1.397(10) .
C34 C35 1.408(10) .
C35 C36 1.373(11) .
C35 H35A 0.9500 .
C36 C37 1.394(14) .
C36 H36A 0.9500 .
C37 C38 1.370(14) .
C37 H37A 0.9500 .
C38 C39 1.383(11) .
C38 H38A 0.9500 .
C39 H39A 0.9500 .
C40 C45 1.396(10) .
C40 C41 1.406(10) .
C41 C42 1.370(11) .
C41 H41A 0.9500 .
C42 C43 1.388(13) .
C42 H42A 0.9500 .
C43 C44 1.352(13) .
C43 H43A 0.9500 .
C44 C45 1.393(11) .
C44 H44A 0.9500 .
C45 H45A 0.9500 .
C46 C51 1.374(10) .
C46 C47 1.405(9) .
C47 C48 1.390(11) .
C47 H47A 0.9500 .
C48 C49 1.362(12) .
C48 H48A 0.9500 .
C49 C50 1.380(12) .
C49 H49A 0.9500 .
C50 C51 1.384(10) .
C50 H50A 0.9500 .
C51 H51A 0.9500 .
S1S O3A 1.35(4) .
S1S O2 1.411(12) .
S1S O4A 1.424(17) 1
S1S O4A 1.424(17) .
S1S O3 1.516(16) .
S1S O3 1.516(16) 1
S1S O4 1.572(16) .
S1S C1S 1.698(11) .
C1S H1SA 0.9800 .
C1S H1SB 0.9800 .
C1S H1SC 0.9800 .
Cl1A C1C 1.731(10) .
Cl1A C1A 1.731(10) .
Cl2A C1A 1.721(10) .
Cl2A C1C 1.747(10) .
C1A H1AA 0.9900 .
C1A H1AB 0.9900 .
C1C H1CA 0.9900 .
C1C H1CB 0.9900 .
Cl1B C1B 1.752(10) .
Cl2B C1B 1.745(10) .
C1B H1BA 0.9900 .
C1B H1BB 0.9900 .
O3 O3 0.00(4) 1
O4A O4A 0.00(6) 1
Cl1D C1D 1.742(10) .
Cl2D C1D 1.748(10) .
C1D H1DA 0.9900 .
C1D H1DB 0.9900 .
Cl2E C1E 1.751(10) .
Cl1E C1E 1.748(10) .
C1E H1EA 0.9900 .
C1E H1EB 0.9900 .
Cl1F C1F 1.755(10) .
Cl2F C1F 1.761(10) .
C1F H1FA 0.9900 .
C1F H1FB 0.9900 .

loop_
_geom_hbond_atom_site_label_D
_geom_hbond_atom_site_label_H
_geom_hbond_atom_site_label_A
_geom_hbond_distance_DH
_geom_hbond_distance_HA
_geom_hbond_distance_DA
_geom_hbond_angle_DHA
_geom_hbond_site_symmetry_A
N1 H1 O3 0.90(8) 2.16(8) 2.848(18) 133(6) 1
N1 H1 O4A 0.90(8) 2.09(8) 2.951(17) 159(7) 1
